data_4020966
loop_
_publ_author_name
'Rosa L. Meza-Le\'on'
'David Crich'
'Sylvain Bern\`es'
'Leticia Quintero'

_publ_section_title
;
 Endo-Selective Quenching of Hexahydropyrrolo[2,3-b]indole-Based
 N-Acyliminium Ions
;
_journal_name_full 'Journal of Organic Chemistry'
_journal_page_first 3976
_journal_page_last 3978
_journal_paper_doi 10.1021/jo049757p
_journal_volume 69
_journal_year 2004
_chemical_formula_moiety 'C20 H19 N3 O4 S'
_chemical_formula_sum 'C20 H19 N3 O4 S'
_chemical_formula_weight 397.44
_space_group_IT_number 19
_symmetry_cell_setting orthorhombic
_symmetry_space_group_name_Hall 'P 2ac 2ab'
_symmetry_space_group_name_H-M 'P 21 21 21'
_cell_angle_alpha 90.00
_cell_angle_beta 90.00
_cell_angle_gamma 90.00
_cell_formula_units_Z 4
_cell_length_a 9.1528(8)
_cell_length_b 9.9689(10)
_cell_length_c 20.8724(18)
_cell_measurement_temperature 300(2)
_cell_volume 1904.5(3)
_diffrn_ambient_temperature 300(2)
_exptl_crystal_density_diffrn 1.386
_cod_depositor_comments
;
The following automatic conversions were performed:
'_symmetry_cell_setting' value 'Orthorhombic' changed to 'orthorhombic'
according to '/home/saulius/struct/CIF-dictionaries/cif_core.dic'
dictionary named 'cif_core.dic' version 2.4.1 from 2010-06-29.

Automatic conversion script
Id: cif_fix_enum 1527 2010-12-29 10:47:43Z saulius 
;
_cod_database_code 4020966

loop_
_symmetry_equiv_pos_as_xyz
'x, y, z'
'-x+1/2, -y, z+1/2'
'-x, y+1/2, -z+1/2'
'x+1/2, -y+1/2, -z'

loop_
_atom_site_label
_atom_site_type_symbol
_atom_site_fract_x
_atom_site_fract_y
_atom_site_fract_z
_atom_site_U_iso_or_equiv
_atom_site_adp_type
_atom_site_occupancy
_atom_site_symmetry_multiplicity
_atom_site_calc_flag
_atom_site_refinement_flags
_atom_site_disorder_assembly
_atom_site_disorder_group
S1 S 0.03342(10) 0.74384(9) 0.06922(4) 0.0492(3) Uani 1 1 d . . .
N1 N -0.3049(3) 0.8801(3) 0.15019(14) 0.0533(8) Uani 1 1 d . . .
C2 C -0.4225(4) 0.8347(5) 0.19095(18) 0.0658(12) Uani 1 1 d . . .
H2A H -0.4980 0.9042 0.1935 0.079 Uiso 1 1 calc R . .
C3 C -0.4822(4) 0.7131(5) 0.1554(2) 0.0711(13) Uani 1 1 d . . .
H3A H -0.5566 0.7392 0.1247 0.085 Uiso 1 1 calc R . .
H3B H -0.5233 0.6482 0.1850 0.085 Uiso 1 1 calc R . .
C3A C -0.3474(4) 0.6564(4) 0.12148(16) 0.0513(10) Uani 1 1 d . . .
H3AA H -0.3747 0.6078 0.0825 0.062 Uiso 1 1 calc R . .
C3B C -0.2509(4) 0.5715(4) 0.16406(15) 0.0435(9) Uani 1 1 d . . .
C4 C -0.2851(5) 0.4628(4) 0.20138(16) 0.0573(11) Uani 1 1 d . . .
H4A H -0.3796 0.4284 0.2014 0.069 Uiso 1 1 calc R . .
C5 C -0.1784(5) 0.4049(4) 0.23880(18) 0.0620(11) Uani 1 1 d . . .
H5A H -0.2014 0.3322 0.2648 0.074 Uiso 1 1 calc R . .
C6 C -0.0394(5) 0.4536(4) 0.23799(17) 0.0599(10) Uani 1 1 d . . .
H6A H 0.0317 0.4118 0.2628 0.072 Uiso 1 1 calc R . .
C7 C -0.0009(4) 0.5645(3) 0.20085(16) 0.0504(9) Uani 1 1 d . . .
H7A H 0.0939 0.5982 0.2010 0.061 Uiso 1 1 calc R . .
C7A C -0.1088(4) 0.6223(3) 0.16392(14) 0.0381(8) Uani 1 1 d . . .
N8 N -0.0991(3) 0.7380(3) 0.12293(11) 0.0391(6) Uani 1 1 d . . .
C8A C -0.2491(3) 0.7769(4) 0.10599(15) 0.0446(9) Uani 1 1 d . . .
H8AA H -0.2573 0.8045 0.0611 0.054 Uiso 1 1 calc R . .
C9 C -0.2526(5) 1.0085(5) 0.1565(2) 0.0605(11) Uani 1 1 d . . .
O10 O -0.2980(4) 1.0863(3) 0.19629(15) 0.0833(10) Uani 1 1 d . . .
O11 O -0.1458(3) 1.0303(3) 0.11478(13) 0.0663(8) Uani 1 1 d . . .
C12 C -0.0675(6) 1.1552(5) 0.1211(2) 0.0912(15) Uani 1 1 d . . .
H12A H 0.0058 1.1610 0.0883 0.137 Uiso 1 1 calc R . .
H12B H -0.0216 1.1590 0.1625 0.137 Uiso 1 1 calc R . .
H12C H -0.1344 1.2288 0.1168 0.137 Uiso 1 1 calc R . .
C13 C -0.3676(5) 0.8033(5) 0.2567(2) 0.0768(14) Uani 1 1 d . . .
N14 N -0.3264(5) 0.7816(5) 0.30650(17) 0.1071(16) Uani 1 1 d . . .
O15 O -0.0088(3) 0.8406(2) 0.02205(11) 0.0658(8) Uani 1 1 d . . .
O16 O 0.1667(2) 0.7609(3) 0.10429(12) 0.0659(8) Uani 1 1 d . . .
C17 C 0.0393(4) 0.5847(3) 0.03232(15) 0.0447(8) Uani 1 1 d . . .
C18 C -0.0620(4) 0.5513(4) -0.01423(16) 0.0528(9) Uani 1 1 d . . .
H18A H -0.1345 0.6119 -0.0259 0.063 Uiso 1 1 calc R . .
C18' C 0.1454(4) 0.4935(4) 0.04954(19) 0.0601(11) Uani 1 1 d . . .
H18B H 0.2139 0.5150 0.0808 0.072 Uiso 1 1 calc R . .
C19 C -0.0540(5) 0.4262(4) -0.04338(16) 0.0587(10) Uani 1 1 d . . .
H19A H -0.1211 0.4039 -0.0751 0.070 Uiso 1 1 calc R . .
C19' C 0.1488(4) 0.3696(4) 0.01974(19) 0.0647(11) Uani 1 1 d . . .
H19B H 0.2205 0.3083 0.0316 0.078 Uiso 1 1 calc R . .
C20 C 0.0513(4) 0.3347(4) -0.02605(17) 0.0558(9) Uani 1 1 d . . .
C21 C 0.0576(6) 0.1982(4) -0.0583(2) 0.0820(13) Uani 1 1 d . . .
H21A H 0.1376 0.1476 -0.0409 0.123 Uiso 1 1 calc R . .
H21B H 0.0714 0.2098 -0.1035 0.123 Uiso 1 1 calc R . .
H21C H -0.0322 0.1511 -0.0507 0.123 Uiso 1 1 calc R . .

loop_
_atom_site_aniso_label
_atom_site_aniso_U_11
_atom_site_aniso_U_22
_atom_site_aniso_U_33
_atom_site_aniso_U_23
_atom_site_aniso_U_13
_atom_site_aniso_U_12
S1 0.0446(5) 0.0504(5) 0.0526(5) -0.0012(5) 0.0144(4) -0.0074(5)
N1 0.0447(18) 0.060(2) 0.0552(17) -0.0007(17) 0.0095(17) 0.0102(17)
C2 0.038(2) 0.097(3) 0.062(2) 0.010(3) 0.0063(19) 0.017(2)
C3 0.0326(19) 0.109(4) 0.072(2) 0.020(3) -0.0035(19) -0.001(2)
C3A 0.0413(19) 0.070(2) 0.0428(18) 0.0062(19) -0.0087(17) -0.013(2)
C3B 0.046(2) 0.052(2) 0.0319(16) 0.0035(17) -0.0017(17) -0.0085(19)
C4 0.054(2) 0.071(3) 0.047(2) 0.008(2) 0.000(2) -0.022(2)
C5 0.077(3) 0.053(2) 0.056(2) 0.016(2) 0.000(2) -0.013(2)
C6 0.072(3) 0.052(2) 0.056(2) 0.0080(19) -0.019(2) 0.002(2)
C7 0.046(2) 0.0490(19) 0.0566(19) -0.0033(18) -0.0065(18) -0.0018(18)
C7A 0.0374(17) 0.0413(18) 0.0355(15) -0.0027(16) 0.0005(15) 0.0001(16)
N8 0.0351(13) 0.0423(15) 0.0400(13) 0.0057(14) 0.0046(11) -0.0005(14)
C8A 0.0399(18) 0.058(2) 0.0361(16) 0.0043(17) -0.0023(15) 0.0042(18)
C9 0.059(3) 0.065(3) 0.058(2) 0.011(2) 0.000(2) 0.018(2)
O10 0.085(2) 0.079(2) 0.086(2) -0.0205(19) 0.007(2) 0.026(2)
O11 0.083(2) 0.0521(16) 0.0640(16) 0.0042(14) 0.0063(17) -0.0003(16)
C12 0.125(4) 0.060(3) 0.089(3) 0.006(2) 0.013(3) -0.020(3)
C13 0.055(2) 0.120(4) 0.056(2) 0.000(3) 0.017(2) 0.015(3)
N14 0.097(3) 0.170(5) 0.055(2) 0.002(3) 0.009(2) 0.006(4)
O15 0.088(2) 0.0543(14) 0.0554(13) 0.0116(12) 0.0243(15) -0.0020(16)
O16 0.0397(13) 0.078(2) 0.0799(16) -0.0203(18) 0.0086(12) -0.0164(16)
C17 0.0408(18) 0.0490(18) 0.0443(17) -0.0011(16) 0.0109(18) -0.002(2)
C18 0.048(2) 0.059(2) 0.0512(19) 0.0051(19) -0.0035(19) 0.000(2)
C18' 0.045(2) 0.070(3) 0.065(2) -0.016(2) -0.002(2) 0.011(2)
C19 0.064(3) 0.064(2) 0.0474(19) -0.0084(19) 0.003(2) -0.009(3)
C19' 0.054(2) 0.062(3) 0.078(3) -0.015(2) -0.008(2) 0.015(2)
C20 0.053(2) 0.057(2) 0.057(2) -0.0086(19) 0.010(2) -0.004(2)
C21 0.085(3) 0.076(3) 0.086(3) -0.026(2) 0.004(3) 0.003(3)

loop_
_geom_bond_atom_site_label_1
_geom_bond_atom_site_label_2
_geom_bond_distance
_geom_bond_site_symmetry_2
_geom_bond_publ_flag
S1 O15 1.431(3) . ?
S1 O16 1.433(2) . ?
S1 N8 1.653(2) . ?
S1 C17 1.765(3) . ?
N1 C9 1.373(5) . ?
N1 C2 1.444(5) . ?
N1 C8A 1.473(4) . ?
C2 C13 1.495(6) . ?
C2 C3 1.523(6) . ?
C3 C3A 1.531(5) . ?
C3A C3B 1.512(5) . ?
C3A C8A 1.536(5) . ?
C3B C4 1.371(5) . ?
C3B C7A 1.395(5) . ?
C4 C5 1.377(5) . ?
C5 C6 1.362(6) . ?
C6 C7 1.396(5) . ?
C7 C7A 1.379(4) . ?
C7A N8 1.439(4) . ?
N8 C8A 1.470(4) . ?
C9 O10 1.210(5) . ?
C9 O11 1.327(5) . ?
O11 C12 1.443(5) . ?
C13 N14 1.127(5) . ?
C17 C18' 1.377(5) . ?
C17 C18 1.384(5) . ?
C18 C19 1.390(5) . ?
C18' C19' 1.383(6) . ?
C19 C20 1.376(6) . ?
C19' C20 1.353(5) . ?
C20 C21 1.518(5) . ?

loop_
_cod_related_entry_id
_cod_related_entry_database
_cod_related_entry_code
1 ChemSpider 9455946
